data_7207144
loop_
_publ_author_name
'Kong, Guo-Qiang'
'Wu, Chuan-De'

_publ_section_title
;
 Five coordination networks based on zwitterionic ligands: synthesis,
 crystal structures and optical properties
;
_journal_issue 3
_journal_name_full CrystEngComm
_journal_page_first 847
_journal_paper_doi 10.1039/c1ce06052j
_journal_volume 14
_journal_year 2012
_chemical_formula_sum 'C11 H9 Cd Cl N2 O4'
_chemical_formula_weight 381.05
_chemical_name_systematic
;
?
;
_space_group_IT_number 14
_symmetry_cell_setting monoclinic
_symmetry_space_group_name_Hall '-P 2yn'
_symmetry_space_group_name_H-M 'P 1 21/n 1'
_atom_sites_solution_hydrogens geom
_atom_sites_solution_primary direct
_atom_sites_solution_secondary difmap
_audit_creation_method SHELXL-97
_cell_angle_alpha 90.00
_cell_angle_beta 90.475(13)
_cell_angle_gamma 90.00
_cell_formula_units_Z 4
_cell_length_a 7.0378(10)
_cell_length_b 13.4247(19)
_cell_length_c 13.0933(18)
_cell_measurement_reflns_used 5405
_cell_measurement_temperature 293(2)
_cell_measurement_theta_max 25.09
_cell_measurement_theta_min 3.03
_cell_volume 1237.0(3)
_computing_cell_refinement 'CrysAlisPro (Oxford Diffraction Ltd., 2010)'
_computing_data_collection 'CrysAlisPro (Oxford Diffraction Ltd., 2010)'
_computing_data_reduction 'CrysAlisPro (Oxford Diffraction Ltd., 2010)'
_computing_structure_refinement 'SHELXL-97 (Sheldrick, 1997)'
_computing_structure_solution 'SHELXS-97 (Sheldrick, 1990)'
_diffrn_ambient_temperature 293(2)
_diffrn_detector_area_resol_mean 10.3592
_diffrn_measured_fraction_theta_full 0.984
_diffrn_measured_fraction_theta_max 0.984
_diffrn_measurement_device_type 'Xcalibur, Atlas, Gemini ultra'
_diffrn_measurement_method '\w scans'
_diffrn_radiation_monochromator graphite
_diffrn_radiation_source 'fine-focus sealed tube'
_diffrn_radiation_type MoK\a
_diffrn_radiation_wavelength 0.71073
_diffrn_reflns_av_R_equivalents 0.0387
_diffrn_reflns_av_sigmaI/netI 0.0497
_diffrn_reflns_limit_h_max 8
_diffrn_reflns_limit_h_min -8
_diffrn_reflns_limit_k_max 16
_diffrn_reflns_limit_k_min -15
_diffrn_reflns_limit_l_max 15
_diffrn_reflns_limit_l_min -15
_diffrn_reflns_number 5405
_diffrn_reflns_theta_full 25.09
_diffrn_reflns_theta_max 25.09
_diffrn_reflns_theta_min 3.03
_diffrn_standards_interval_count none
_diffrn_standards_interval_time none
_diffrn_standards_number none
_exptl_absorpt_coefficient_mu 1.992
_exptl_absorpt_correction_T_max 0.685
_exptl_absorpt_correction_T_min 0.583
_exptl_absorpt_correction_type empirical
_exptl_absorpt_process_details CrysAlisPro
_exptl_crystal_colour colorless
_exptl_crystal_density_diffrn 2.046
_exptl_crystal_density_method 'not measured'
_exptl_crystal_description block
_exptl_crystal_F_000 744
_exptl_crystal_size_max 0.49
_exptl_crystal_size_mid 0.23
_exptl_crystal_size_min 0.19
_refine_diff_density_max 3.027
_refine_diff_density_min -2.661
_refine_diff_density_rms 0.250
_refine_ls_extinction_method none
_refine_ls_goodness_of_fit_ref 1.150
_refine_ls_hydrogen_treatment constr
_refine_ls_matrix_type full
_refine_ls_number_parameters 172
_refine_ls_number_reflns 2164
_refine_ls_number_restraints 0
_refine_ls_restrained_S_all 1.150
_refine_ls_R_factor_all 0.1006
_refine_ls_R_factor_gt 0.0858
_refine_ls_shift/su_max 0.000
_refine_ls_shift/su_mean 0.000
_refine_ls_structure_factor_coef Fsqd
_refine_ls_weighting_details 'calc w=1/[\s^2^(Fo^2^)+(0.0559P)^2^+61.5923P] where P=(Fo^2^+2Fc^2^)/3'
_refine_ls_weighting_scheme calc
_refine_ls_wR_factor_gt 0.2290
_refine_ls_wR_factor_ref 0.2369
_reflns_number_gt 1814
_reflns_number_total 2164
_reflns_threshold_expression >2sigma(I)
_cod_data_source_file c1ce06052j.txt
_cod_data_source_block New3
_cod_original_sg_symbol_H-M P2(1)/n
_cod_database_code 7207144

loop_
_symmetry_equiv_pos_as_xyz
'x, y, z'
'-x+1/2, y+1/2, -z+1/2'
'-x, -y, -z'
'x-1/2, -y-1/2, z-1/2'

loop_
_atom_site_label
_atom_site_type_symbol
_atom_site_fract_x
_atom_site_fract_y
_atom_site_fract_z
_atom_site_U_iso_or_equiv
_atom_site_adp_type
_atom_site_occupancy
_atom_site_symmetry_multiplicity
_atom_site_calc_flag
_atom_site_refinement_flags
Cd1 Cd 0.13881(16) 0.44164(8) 0.58734(9) 0.0272(4) Uani 1 1 d .
Cl1 Cl 0.3545(7) 0.3353(3) 0.6869(3) 0.0423(11) Uani 1 1 d .
O1 O 0.251(2) 0.4318(12) 0.4292(10) 0.058(4) Uani 1 1 d .
O2 O 0.0866(19) 0.5094(12) 0.3060(10) 0.055(4) Uani 1 1 d .
O3 O 0.405(2) 0.1631(10) 0.0312(10) 0.052(3) Uani 1 1 d .
O4 O 0.2425(19) 0.0953(9) -0.1003(10) 0.048(3) Uani 1 1 d .
N1 N 0.2991(19) 0.4124(10) 0.1605(10) 0.033(3) Uani 1 1 d .
N2 N 0.203(2) 0.3342(10) 0.0238(10) 0.033(3) Uani 1 1 d .
C1 C 0.222(2) 0.4580(15) 0.3396(14) 0.043(4) Uani 1 1 d .
C2 C 0.373(3) 0.4248(15) 0.2660(12) 0.040(4) Uani 1 1 d .
H2A H 0.4744 0.4735 0.2658 0.048 Uiso 1 1 calc R
H2B H 0.4254 0.3620 0.2892 0.048 Uiso 1 1 calc R
C3 C 0.247(2) 0.3235(12) 0.1206(12) 0.033(4) Uani 1 1 d .
H3A H 0.2428 0.2638 0.1565 0.040 Uiso 1 1 calc R
C4 C 0.285(2) 0.4803(13) 0.0831(13) 0.032(4) Uani 1 1 d .
C5 C 0.325(2) 0.5794(12) 0.0826(13) 0.032(4) Uani 1 1 d .
H5A H 0.3725 0.6106 0.1409 0.039 Uiso 1 1 calc R
C6 C 0.294(2) 0.6336(14) -0.0070(15) 0.045(5) Uani 1 1 d .
H6A H 0.3167 0.7018 -0.0082 0.054 Uiso 1 1 calc R
C7 C 0.227(2) 0.5848(13) -0.0956(14) 0.038(4) Uani 1 1 d .
H7A H 0.2089 0.6211 -0.1554 0.045 Uiso 1 1 calc R
C8 C 0.188(2) 0.4824(12) -0.0949(12) 0.031(3) Uani 1 1 d .
H8A H 0.1428 0.4497 -0.1527 0.037 Uiso 1 1 calc R
C9 C 0.221(2) 0.4314(12) -0.0024(12) 0.031(3) Uani 1 1 d .
C10 C 0.147(2) 0.2505(12) -0.0460(13) 0.033(4) Uani 1 1 d .
H10A H 0.1460 0.2743 -0.1159 0.040 Uiso 1 1 calc R
H10B H 0.0195 0.2290 -0.0295 0.040 Uiso 1 1 calc R
C11 C 0.280(3) 0.1631(12) -0.0375(14) 0.040(4) Uani 1 1 d .

loop_
_atom_site_aniso_label
_atom_site_aniso_U_11
_atom_site_aniso_U_22
_atom_site_aniso_U_33
_atom_site_aniso_U_23
_atom_site_aniso_U_13
_atom_site_aniso_U_12
Cd1 0.0296(6) 0.0269(6) 0.0250(6) 0.0009(5) -0.0018(4) 0.0005(5)
Cl1 0.052(3) 0.038(2) 0.037(2) -0.0008(18) -0.0147(19) 0.014(2)
O1 0.053(8) 0.088(11) 0.032(7) -0.004(7) -0.001(6) -0.005(8)
O2 0.042(7) 0.082(10) 0.041(7) -0.023(7) 0.002(6) 0.017(7)
O3 0.052(8) 0.055(8) 0.049(8) -0.010(7) -0.013(6) 0.007(7)
O4 0.055(8) 0.037(7) 0.052(8) -0.004(6) -0.018(6) 0.005(6)
N1 0.036(7) 0.039(8) 0.024(7) -0.001(6) 0.002(6) 0.009(6)
N2 0.038(8) 0.032(7) 0.030(7) -0.003(6) 0.001(6) 0.008(6)
C1 0.030(9) 0.063(12) 0.035(10) -0.007(9) -0.006(7) -0.004(9)
C2 0.041(10) 0.059(12) 0.020(8) -0.007(8) -0.003(7) 0.015(9)
C3 0.042(9) 0.022(8) 0.036(9) 0.009(7) -0.010(7) 0.000(7)
C4 0.019(7) 0.038(9) 0.039(9) -0.004(7) 0.003(6) 0.004(7)
C5 0.031(8) 0.033(9) 0.033(9) -0.001(7) 0.008(7) -0.002(7)
C6 0.036(10) 0.036(9) 0.063(12) 0.012(9) 0.014(9) 0.007(8)
C7 0.033(9) 0.041(10) 0.038(9) -0.001(8) 0.002(7) 0.004(8)
C8 0.039(9) 0.027(8) 0.028(8) 0.009(7) 0.009(7) -0.002(7)
C9 0.035(9) 0.034(9) 0.024(8) 0.003(7) 0.004(6) 0.003(7)
C10 0.030(8) 0.031(8) 0.039(9) -0.002(7) -0.007(7) 0.004(7)
C11 0.043(10) 0.026(8) 0.049(10) 0.000(8) -0.019(8) 0.015(7)

loop_
_atom_type_symbol
_atom_type_description
_atom_type_scat_dispersion_real
_atom_type_scat_dispersion_imag
_atom_type_scat_source
C C 0.0033 0.0016 'International Tables Vol C Tables 4.2.6.8 and 6.1.1.4'
H H 0.0000 0.0000 'International Tables Vol C Tables 4.2.6.8 and 6.1.1.4'
N N 0.0061 0.0033 'International Tables Vol C Tables 4.2.6.8 and 6.1.1.4'
O O 0.0106 0.0060 'International Tables Vol C Tables 4.2.6.8 and 6.1.1.4'
Cl Cl 0.1484 0.1585 'International Tables Vol C Tables 4.2.6.8 and 6.1.1.4'
Cd Cd -0.8075 1.2024 'International Tables Vol C Tables 4.2.6.8 and 6.1.1.4'

loop_
_geom_angle_atom_site_label_1
_geom_angle_atom_site_label_2
_geom_angle_atom_site_label_3
_geom_angle
_geom_angle_site_symmetry_1
_geom_angle_site_symmetry_3
O2 Cd1 O1 149.6(5) 3_566 .
O2 Cd1 O4 87.0(6) 3_566 2
O1 Cd1 O4 89.5(5) . 2
O2 Cd1 O3 82.4(5) 3_566 4_566
O1 Cd1 O3 85.6(5) . 4_566
O4 Cd1 O3 149.7(5) 2 4_566
O2 Cd1 Cl1 106.3(4) 3_566 .
O1 Cd1 Cl1 103.8(4) . .
O4 Cd1 Cl1 105.6(3) 2 .
O3 Cd1 Cl1 104.7(4) 4_566 .
O2 Cd1 Cd1 82.9(4) 3_566 3_566
O1 Cd1 Cd1 66.7(4) . 3_566
O4 Cd1 Cd1 80.6(3) 2 3_566
O3 Cd1 Cd1 69.9(3) 4_566 3_566
Cl1 Cd1 Cd1 168.98(12) . 3_566
C1 O1 Cd1 143.8(14) . .
C1 O2 Cd1 119.1(12) . 3_566
C11 O3 Cd1 137.0(12) . 4_665
C11 O4 Cd1 123.1(10) . 2_545
C3 N1 C4 106.5(13) . .
C3 N1 C2 123.4(14) . .
C4 N1 C2 129.9(15) . .
C3 N2 C9 109.2(14) . .
C3 N2 C10 124.4(14) . .
C9 N2 C10 126.4(13) . .
O1 C1 O2 127.3(18) . .
O1 C1 C2 114.3(16) . .
O2 C1 C2 118.4(16) . .
N1 C2 C1 112.9(14) . .
N2 C3 N1 109.7(14) . .
C5 C4 N1 129.9(16) . .
C5 C4 C9 122.1(16) . .
N1 C4 C9 108.0(15) . .
C4 C5 C6 118.8(17) . .
C5 C6 C7 119.9(17) . .
C8 C7 C6 120.9(17) . .
C7 C8 C9 116.8(16) . .
N2 C9 C4 106.6(14) . .
N2 C9 C8 132.0(15) . .
C4 C9 C8 121.4(16) . .
N2 C10 C11 112.4(13) . .
O4 C11 O3 127.7(15) . .
O4 C11 C10 113.2(14) . .
O3 C11 C10 119.0(15) . .

loop_
_geom_bond_atom_site_label_1
_geom_bond_atom_site_label_2
_geom_bond_distance
_geom_bond_site_symmetry_2
Cd1 O2 2.221(12) 3_566
Cd1 O1 2.226(13) .
Cd1 O4 2.232(13) 2
Cd1 O3 2.281(13) 4_566
Cd1 Cl1 2.452(4) .
Cd1 Cd1 3.381(2) 3_566
O1 C1 1.24(2) .
O2 C1 1.25(2) .
O2 Cd1 2.221(12) 3_566
O3 C11 1.26(2) .
O3 Cd1 2.281(13) 4_665
O4 C11 1.25(2) .
O4 Cd1 2.232(13) 2_545
N1 C3 1.35(2) .
N1 C4 1.37(2) .
N1 C2 1.48(2) .
N2 C3 1.31(2) .
N2 C9 1.36(2) .
N2 C10 1.50(2) .
C1 C2 1.51(2) .
C4 C5 1.36(2) .
C4 C9 1.37(2) .
C5 C6 1.40(2) .
C6 C7 1.41(3) .
C7 C8 1.40(2) .
C8 C9 1.41(2) .
C10 C11 1.50(2) .
